data_4102854
loop_
_publ_author_name
'Xiaohua Li'
'Samuel J. Danishefsky'

_publ_section_title
;
 Cyclobutenone as a Highly Reactive Dienophile: Expanding Upon Diels-Alder
 Paradigms
;
_journal_name_full 'Journal of the American Chemical Society'
_journal_page_first 11004
_journal_page_last 11005
_journal_paper_doi 10.1021/ja1056888
_journal_volume 132
_journal_year 2010
_chemical_formula_sum 'C24 H30 Cl2 N4 O6 S2'
_chemical_formula_weight 605.54
_chemical_name_systematic
; 
 ? 
;
_space_group_IT_number 2
_symmetry_cell_setting triclinic
_symmetry_space_group_name_Hall '-P 1'
_symmetry_space_group_name_H-M 'P -1'
_atom_sites_solution_hydrogens geom
_atom_sites_solution_primary direct
_atom_sites_solution_secondary difmap
_audit_creation_method SHELXL-97
_cell_angle_alpha 102.312(15)
_cell_angle_beta 97.659(15)
_cell_angle_gamma 90.560(16)
_cell_formula_units_Z 2
_cell_length_a 8.487(9)
_cell_length_b 11.047(12)
_cell_length_c 15.467(17)
_cell_measurement_reflns_used 645
_cell_measurement_temperature 125(2)
_cell_measurement_theta_max 17.89
_cell_measurement_theta_min 2.61
_cell_volume 1403(3)
_computing_cell_refinement 'Bruker SAINT'
_computing_data_collection 'Bruker APEX2'
_computing_data_reduction 'Bruker SAINT'
_computing_molecular_graphics 'Bruker SHELXTL'
_computing_publication_material 'Bruker SHELXTL'
_computing_structure_refinement 'SHELXL-97 (Sheldrick, 2008)'
_computing_structure_solution 'SHELXS-97 (Sheldrick, 2008)'
_diffrn_ambient_temperature 125(2)
_diffrn_measured_fraction_theta_full 0.957
_diffrn_measured_fraction_theta_max 0.957
_diffrn_measurement_device_type 'Bruker APEX-II CCD'
_diffrn_measurement_method '\f and \w scans'
_diffrn_radiation_monochromator graphite
_diffrn_radiation_source 'fine-focus sealed tube'
_diffrn_radiation_type MoK\a
_diffrn_radiation_wavelength 0.71073
_diffrn_reflns_av_R_equivalents 0.6133
_diffrn_reflns_av_sigmaI/netI 1.4898
_diffrn_reflns_limit_h_max 12
_diffrn_reflns_limit_h_min -11
_diffrn_reflns_limit_k_max 15
_diffrn_reflns_limit_k_min -15
_diffrn_reflns_limit_l_max 22
_diffrn_reflns_limit_l_min -20
_diffrn_reflns_number 17165
_diffrn_reflns_theta_full 31.21
_diffrn_reflns_theta_max 31.21
_diffrn_reflns_theta_min 1.36
_exptl_absorpt_coefficient_mu 0.426
_exptl_absorpt_correction_T_max 0.9958
_exptl_absorpt_correction_T_min 0.9546
_exptl_absorpt_correction_type empirical
_exptl_absorpt_process_details sadabs
_exptl_crystal_colour COLORLESS
_exptl_crystal_density_diffrn 1.433
_exptl_crystal_density_method 'not measured'
_exptl_crystal_description ROD
_exptl_crystal_F_000 632
_exptl_crystal_size_max 0.11
_exptl_crystal_size_mid 0.02
_exptl_crystal_size_min 0.01
_refine_diff_density_max 0.597
_refine_diff_density_min -0.791
_refine_diff_density_rms 0.137
_refine_ls_extinction_method none
_refine_ls_goodness_of_fit_ref 0.867
_refine_ls_hydrogen_treatment constr
_refine_ls_matrix_type full
_refine_ls_number_parameters 343
_refine_ls_number_reflns 8726
_refine_ls_number_restraints 0
_refine_ls_restrained_S_all 0.867
_refine_ls_R_factor_all 0.5785
_refine_ls_R_factor_gt 0.1455
_refine_ls_shift/su_max 0.000
_refine_ls_shift/su_mean 0.000
_refine_ls_structure_factor_coef Fsqd
_refine_ls_weighting_details 'calc w=1/[\s^2^(Fo^2^)+(0.1000P)^2^+0.0000P] where P=(Fo^2^+2Fc^2^)/3'
_refine_ls_weighting_scheme calc
_refine_ls_wR_factor_gt 0.2807
_refine_ls_wR_factor_ref 0.4383
_reflns_number_gt 1113
_reflns_number_total 8726
_reflns_threshold_expression >2sigma(I)
_cod_data_source_file ja1056888_si_001.cif
_cod_data_source_block xws10
_cod_depositor_comments
;
The following automatic conversions were performed:

'_exptl_absorpt_correction_type' value 'EMPIRICAL' changed to
'empirical' according to the built-in table from CIF Core dictionary
named 'cif_core.dic' version 2.4.1 from 2010-06-29.

Automatic conversion script
Id: cif_fix_values 1715 2011-07-08 13:25:40Z adriana 
;
_cod_database_code 4102854

loop_
_symmetry_equiv_pos_as_xyz
'x, y, z'
'-x, -y, -z'

loop_
_atom_site_label
_atom_site_type_symbol
_atom_site_fract_x
_atom_site_fract_y
_atom_site_fract_z
_atom_site_U_iso_or_equiv
_atom_site_adp_type
_atom_site_occupancy
_atom_site_symmetry_multiplicity
_atom_site_calc_flag
_atom_site_refinement_flags
S1 S 1.3717(5) 1.9128(4) 0.7601(3) 0.0294(12) Uani 1 1 d .
S2 S 0.8368(5) 1.6774(4) 0.2194(3) 0.0281(12) Uani 1 1 d .
O1 O 0.8449(14) 1.6360(10) 0.6464(9) 0.053(4) Uani 1 1 d .
O2 O 1.4067(12) 1.7820(9) 0.7277(7) 0.039(3) Uani 1 1 d .
O3 O 1.4912(11) 2.0082(9) 0.7657(7) 0.033(3) Uani 1 1 d .
O4 O 0.9591(12) 1.5913(9) 0.1913(7) 0.036(3) Uani 1 1 d .
O5 O 0.8459(12) 1.8031(9) 0.2039(7) 0.037(3) Uani 1 1 d .
N1 N 1.2178(14) 1.9435(12) 0.6923(8) 0.029(3) Uani 1 1 d .
H1A H 1.2224 1.9990 0.6594 0.035 Uiso 1 1 calc R
N2 N 1.0820(16) 1.8750(11) 0.6919(9) 0.029(3) Uani 1 1 d .
N3 N 0.7690(14) 1.7930(11) 0.3747(10) 0.025(3) Uani 1 1 d .
N4 N 0.8515(15) 1.6880(11) 0.3276(8) 0.028(3) Uani 1 1 d .
H4B H 0.9042 1.6356 0.3549 0.034 Uiso 1 1 calc R
C1 C 0.807(3) 1.6555(17) 0.7409(12) 0.073(7) Uani 1 1 d .
H1B H 0.8676 1.5986 0.7720 0.110 Uiso 1 1 calc R
H1C H 0.6929 1.6394 0.7397 0.110 Uiso 1 1 calc R
H1D H 0.8359 1.7413 0.7722 0.110 Uiso 1 1 calc R
C2 C 1.1320(18) 1.9459(15) 1.1198(11) 0.040(5) Uani 1 1 d .
H2C H 1.1608 2.0274 1.1589 0.060 Uiso 1 1 calc R
H2D H 1.1806 1.8812 1.1480 0.060 Uiso 1 1 calc R
H2E H 1.0160 1.9329 1.1101 0.060 Uiso 1 1 calc R
C3 C 1.1931(18) 1.9396(16) 1.0287(12) 0.034(4) Uani 1 1 d .
C4 C 1.1647(18) 1.8297(15) 0.9610(12) 0.033(5) Uani 1 1 d .
H4C H 1.1065 1.7610 0.9705 0.040 Uiso 1 1 calc R
C5 C 1.2203(19) 1.8243(14) 0.8846(14) 0.040(5) Uani 1 1 d .
H5B H 1.2035 1.7492 0.8406 0.048 Uiso 1 1 calc R
C6 C 1.3044(17) 1.9253(14) 0.8644(11) 0.027(4) Uani 1 1 d .
C7 C 1.3314(17) 2.0315(15) 0.9364(12) 0.034(5) Uani 1 1 d .
H7A H 1.3914 2.1003 0.9284 0.041 Uiso 1 1 calc R
C8 C 1.2774(19) 2.0390(15) 1.0137(11) 0.032(4) Uani 1 1 d .
H8A H 1.2966 2.1128 1.0589 0.038 Uiso 1 1 calc R
C9 C 0.948(2) 1.9089(15) 0.6623(12) 0.036(5) Uani 1 1 d .
C10 C 0.8983(16) 2.0127(16) 0.6172(12) 0.038(5) Uani 1 1 d .
H10A H 0.9492 2.0125 0.5632 0.045 Uiso 1 1 calc R
H10B H 0.9114 2.0955 0.6581 0.045 Uiso 1 1 calc R
C11 C 0.724(2) 1.9610(15) 0.5960(11) 0.040(5) Uani 1 1 d .
H11A H 0.6483 2.0180 0.6271 0.048 Uiso 1 1 calc R
C12 C 0.6577(18) 1.9008(15) 0.5008(13) 0.046(5) Uani 1 1 d .
H12A H 0.6533 1.9653 0.4649 0.055 Uiso 1 1 calc R
H12B H 0.5470 1.8712 0.5000 0.055 Uiso 1 1 calc R
C13 C 0.747(2) 1.7937(14) 0.4550(12) 0.034(5) Uani 1 1 d .
C14 C 0.8066(17) 1.6971(13) 0.5088(10) 0.022(4) Uani 1 1 d .
H14A H 0.7652 1.6134 0.4761 0.027 Uiso 1 1 calc R
H14B H 0.9243 1.6973 0.5158 0.027 Uiso 1 1 calc R
C15 C 0.754(2) 1.7252(16) 0.5968(13) 0.048(5) Uani 1 1 d .
H15A H 0.6369 1.7055 0.5903 0.057 Uiso 1 1 calc R
C16 C 0.790(2) 1.8581(17) 0.6516(12) 0.046(5) Uani 1 1 d .
H16A H 0.7487 1.8703 0.7102 0.055 Uiso 1 1 calc R
C17 C 0.6514(17) 1.6078(14) 0.1711(11) 0.028(4) Uani 1 1 d .
C18 C 0.510(2) 1.6801(14) 0.1732(10) 0.035(5) Uani 1 1 d .
H18A H 0.5145 1.7659 0.2004 0.042 Uiso 1 1 calc R
C19 C 0.3664(18) 1.6175(12) 0.1332(10) 0.024(4) Uani 1 1 d .
H19A H 0.2727 1.6638 0.1323 0.028 Uiso 1 1 calc R
C20 C 0.3524(18) 1.4950(15) 0.0956(12) 0.034(5) Uani 1 1 d .
C21 C 0.488(2) 1.4261(14) 0.0924(11) 0.038(5) Uani 1 1 d .
H21A H 0.4794 1.3413 0.0624 0.046 Uiso 1 1 calc R
C22 C 0.6363(19) 1.4792(14) 0.1322(11) 0.034(4) Uani 1 1 d .
H22A H 0.7270 1.4296 0.1333 0.040 Uiso 1 1 calc R
C23 C 0.1898(19) 1.4296(14) 0.0507(11) 0.045(5) Uani 1 1 d .
H23A H 0.1053 1.4892 0.0582 0.068 Uiso 1 1 calc R
H23B H 0.1681 1.3608 0.0788 0.068 Uiso 1 1 calc R
H23C H 0.1937 1.3976 -0.0131 0.068 Uiso 1 1 calc R
Cl1 Cl 0.5480(7) 1.4311(6) 0.6165(5) 0.094(2) Uani 1 1 d .
Cl2 Cl 0.7414(7) 1.2570(6) 0.5057(4) 0.079(2) Uani 1 1 d .
O6 O 1.1672(13) 1.5706(9) 0.6590(7) 0.040(3) Uani 1 1 d .
C24 C 0.725(3) 1.3474(16) 0.6190(16) 0.114(11) Uani 1 1 d .
H24A H 0.7235 1.2909 0.6606 0.136 Uiso 1 1 calc R
H24B H 0.8183 1.4057 0.6404 0.136 Uiso 1 1 calc R

loop_
_atom_site_aniso_label
_atom_site_aniso_U_11
_atom_site_aniso_U_22
_atom_site_aniso_U_33
_atom_site_aniso_U_23
_atom_site_aniso_U_13
_atom_site_aniso_U_12
S1 0.026(3) 0.022(2) 0.036(3) -0.001(2) 0.003(2) 0.0021(19)
S2 0.034(3) 0.017(2) 0.030(3) -0.002(2) 0.003(2) 0.0016(19)
O1 0.074(10) 0.042(8) 0.053(10) 0.032(7) 0.008(8) 0.026(7)
O2 0.044(7) 0.026(6) 0.040(8) 0.000(6) -0.008(6) 0.013(5)
O3 0.026(6) 0.028(6) 0.035(7) -0.007(6) -0.012(6) -0.011(5)
O4 0.045(7) 0.029(7) 0.034(8) 0.000(6) 0.020(6) 0.012(6)
O5 0.045(7) 0.026(6) 0.040(8) 0.005(6) 0.005(6) -0.007(5)
N1 0.026(8) 0.033(8) 0.030(9) 0.012(7) -0.002(7) 0.001(6)
N2 0.031(9) 0.020(7) 0.028(9) -0.003(7) -0.005(7) 0.007(7)
N3 0.016(7) 0.021(7) 0.037(10) 0.002(7) 0.005(7) 0.002(6)
N4 0.058(10) 0.015(7) 0.015(8) 0.005(6) 0.013(7) 0.011(6)
C1 0.13(2) 0.046(13) 0.041(15) 0.028(12) -0.032(14) 0.012(13)
C2 0.036(11) 0.030(10) 0.045(13) -0.004(9) -0.011(10) 0.003(8)
C3 0.030(10) 0.033(10) 0.036(12) 0.007(9) -0.002(9) 0.017(8)
C4 0.029(10) 0.025(10) 0.045(13) 0.018(10) -0.007(10) -0.014(8)
C5 0.044(12) 0.006(8) 0.065(15) -0.001(9) 0.001(11) 0.003(8)
C6 0.022(9) 0.020(9) 0.041(12) 0.011(9) 0.004(8) 0.011(7)
C7 0.018(10) 0.028(10) 0.055(14) 0.014(10) -0.013(10) 0.011(7)
C8 0.050(12) 0.034(11) 0.018(11) 0.011(9) 0.017(9) -0.001(9)
C9 0.029(11) 0.026(9) 0.047(13) 0.003(9) -0.010(10) 0.005(8)
C10 0.014(9) 0.049(11) 0.056(13) 0.020(10) 0.013(9) 0.014(8)
C11 0.054(13) 0.030(10) 0.027(12) -0.003(9) -0.006(10) 0.015(9)
C12 0.018(10) 0.030(10) 0.089(17) 0.014(11) 0.001(11) 0.006(8)
C13 0.050(12) 0.019(9) 0.025(12) 0.000(8) -0.011(10) -0.009(8)
C14 0.024(9) 0.026(9) 0.018(10) 0.007(8) 0.001(8) 0.005(7)
C15 0.047(12) 0.033(11) 0.073(16) 0.028(11) 0.017(12) -0.004(9)
C16 0.039(12) 0.073(15) 0.036(13) 0.041(12) -0.004(10) 0.011(10)
C17 0.022(9) 0.035(10) 0.030(11) 0.005(9) 0.012(8) 0.023(8)
C18 0.062(13) 0.021(9) 0.015(10) -0.009(8) -0.001(9) -0.007(9)
C19 0.040(11) 0.009(8) 0.021(10) 0.009(7) -0.007(8) 0.001(7)
C20 0.030(10) 0.032(10) 0.052(14) 0.025(10) 0.022(10) 0.013(8)
C21 0.047(12) 0.014(8) 0.041(13) -0.011(8) -0.009(10) -0.002(8)
C22 0.036(11) 0.022(9) 0.042(12) 0.006(9) 0.007(10) 0.006(8)
C23 0.053(12) 0.027(10) 0.045(13) -0.004(9) -0.008(11) -0.014(9)
Cl1 0.073(4) 0.085(5) 0.133(6) 0.040(5) 0.015(4) 0.000(4)
Cl2 0.069(4) 0.084(4) 0.087(5) 0.029(4) 0.004(4) -0.006(3)
O6 0.067(8) 0.010(5) 0.046(8) 0.014(6) 0.002(7) 0.010(5)
C24 0.17(2) 0.016(10) 0.11(2) -0.020(13) -0.08(2) 0.029(13)

loop_
_atom_type_symbol
_atom_type_description
_atom_type_scat_dispersion_real
_atom_type_scat_dispersion_imag
_atom_type_scat_source
C C 0.0033 0.0016 'International Tables Vol C Tables 4.2.6.8 and 6.1.1.4'
H H 0.0000 0.0000 'International Tables Vol C Tables 4.2.6.8 and 6.1.1.4'
N N 0.0061 0.0033 'International Tables Vol C Tables 4.2.6.8 and 6.1.1.4'
O O 0.0106 0.0060 'International Tables Vol C Tables 4.2.6.8 and 6.1.1.4'
S S 0.1246 0.1234 'International Tables Vol C Tables 4.2.6.8 and 6.1.1.4'
Cl Cl 0.1484 0.1585 'International Tables Vol C Tables 4.2.6.8 and 6.1.1.4'

loop_
_geom_angle_atom_site_label_1
_geom_angle_atom_site_label_2
_geom_angle_atom_site_label_3
_geom_angle
O3 S1 O2 119.7(7)
O3 S1 N1 106.2(7)
O2 S1 N1 106.9(6)
O3 S1 C6 110.0(7)
O2 S1 C6 107.5(7)
N1 S1 C6 105.6(7)
O4 S2 O5 118.9(7)
O4 S2 N4 104.1(7)
O5 S2 N4 107.9(6)
O4 S2 C17 108.1(7)
O5 S2 C17 109.4(7)
N4 S2 C17 107.9(7)
C1 O1 C15 110.5(13)
N2 N1 S1 114.0(10)
C9 N2 N1 120.7(14)
C13 N3 N4 117.8(14)
N3 N4 S2 114.0(10)
C8 C3 C4 119.8(17)
C8 C3 C2 120.6(16)
C4 C3 C2 119.6(16)
C5 C4 C3 119.1(16)
C4 C5 C6 123.5(16)
C7 C6 C5 114.1(16)
C7 C6 S1 124.8(13)
C5 C6 S1 121.1(14)
C8 C7 C6 123.5(17)
C7 C8 C3 119.9(18)
N2 C9 C16 133.7(17)
N2 C9 C10 132.5(16)
C16 C9 C10 93.5(13)
C9 C10 C11 91.2(12)
C12 C11 C10 119.2(15)
C12 C11 C16 111.2(14)
C10 C11 C16 84.0(11)
C11 C12 C13 116.8(14)
N3 C13 C12 116.6(16)
N3 C13 C14 125.5(16)
C12 C13 C14 117.9(16)
C15 C14 C13 110.2(14)
C14 C15 O1 103.6(14)
C14 C15 C16 116.1(14)
O1 C15 C16 108.5(14)
C9 C16 C15 118.8(16)
C9 C16 C11 91.0(13)
C15 C16 C11 111.8(14)
C22 C17 C18 119.1(14)
C22 C17 S2 120.6(11)
C18 C17 S2 120.3(12)
C19 C18 C17 116.7(14)
C20 C19 C18 124.1(15)
C19 C20 C21 119.3(15)
C19 C20 C23 122.2(14)
C21 C20 C23 118.5(15)
C20 C21 C22 121.0(15)
C21 C22 C17 119.6(14)
Cl1 C24 Cl2 109.5(11)

loop_
_geom_bond_atom_site_label_1
_geom_bond_atom_site_label_2
_geom_bond_distance
S1 O3 1.437(10)
S1 O2 1.472(11)
S1 N1 1.648(12)
S1 C6 1.761(17)
S2 O4 1.461(10)
S2 O5 1.461(10)
S2 N4 1.639(12)
S2 C17 1.745(16)
O1 C1 1.51(2)
O1 C15 1.530(19)
N1 N2 1.372(16)
N2 C9 1.261(18)
N3 C13 1.279(19)
N3 N4 1.469(16)
C2 C3 1.55(2)
C3 C8 1.38(2)
C3 C4 1.42(2)
C4 C5 1.32(2)
C5 C6 1.43(2)
C6 C7 1.43(2)
C7 C8 1.32(2)
C9 C16 1.42(2)
C9 C10 1.50(2)
C10 C11 1.55(2)
C11 C12 1.51(2)
C11 C16 1.63(2)
C12 C13 1.51(2)
C13 C14 1.54(2)
C14 C15 1.46(2)
C15 C16 1.54(2)
C17 C22 1.42(2)
C17 C18 1.45(2)
C18 C19 1.393(19)
C19 C20 1.35(2)
C20 C21 1.39(2)
C20 C23 1.56(2)
C21 C22 1.39(2)
Cl1 C24 1.77(2)
Cl2 C24 1.85(2)
